data_4519067
loop_
_publ_author_name
'Ankade, Shidheshwar B.'
'Samal, Pragnya Paramita'
'Soni, Vineeta'
'Gonnade, Rajesh G.'
'Krishnamurty, Sailaja'
'Punji, Benudhar'

_publ_section_title
;
 Ni(II)-Catalyzed Intramolecular C--H/C--H Oxidative Coupling: An
 Efficient Route to Functionalized Cycloindolones and Indenoindolones
;
_journal_issue 19
_journal_name_full 'ACS Catalysis'
_journal_page_first 12384
_journal_page_last 12393
_journal_paper_doi 10.1021/acscatal.1c03314
_journal_volume 11
_journal_year 2021
_chemical_formula_moiety 'C18 H16 N2 O'
_chemical_formula_sum 'C18 H16 N2 O'
_chemical_formula_weight 276.33
_space_group_crystal_system triclinic
_space_group_IT_number 2
_space_group_name_Hall '-P 1'
_space_group_name_H-M_alt 'P -1'
_atom_sites_solution_hydrogens geom
_audit_creation_method SHELXL-2018/3
_cell_angle_alpha 89.487(4)
_cell_angle_beta 78.138(5)
_cell_angle_gamma 80.183(4)
_cell_formula_units_Z 4
_cell_length_a 10.1004(14)
_cell_length_b 10.7210(13)
_cell_length_c 13.770(2)
_cell_measurement_reflns_used 9927
_cell_measurement_temperature 301(2)
_cell_measurement_theta_max 23.43
_cell_measurement_theta_min 2.31
_cell_volume 1437.4(3)
_computing_cell_refinement 'SAINT (Bruker, 2016)'
_computing_data_collection 'APEX3 (Bruker, 2016)'
_computing_data_reduction 'SAINT (Bruker, 2016)'
_computing_molecular_graphics 'Bruker SHELXTL, Mercury 2020.20'
_computing_publication_material 'Bruker SHELXTL'
_computing_structure_refinement 'SHELXL-2018/3 (Sheldrick, 2018)'
_computing_structure_solution 'SHELXT 2014/5 (Sheldrick, 2014)'
_diffrn_ambient_temperature 301(2)
_diffrn_detector 'Photon II CPAD Area Detector'
_diffrn_detector_area_resol_mean 7.39
_diffrn_measured_fraction_theta_full 0.999
_diffrn_measured_fraction_theta_max 0.999
_diffrn_measurement_device '\k-geometry diffractometer'
_diffrn_measurement_device_type 'Bruker D8 VENTURE Kappa Duo PHOTON II CPAD'
_diffrn_measurement_method '\f and \w scans'
_diffrn_radiation_monochromator 'multilayer mirrors'
_diffrn_radiation_type MoK\a
_diffrn_radiation_wavelength 0.71073
_diffrn_reflns_av_R_equivalents 0.0944
_diffrn_reflns_av_unetI/netI 0.0457
_diffrn_reflns_Laue_measured_fraction_full 0.999
_diffrn_reflns_Laue_measured_fraction_max 0.999
_diffrn_reflns_limit_h_max 13
_diffrn_reflns_limit_h_min -13
_diffrn_reflns_limit_k_max 14
_diffrn_reflns_limit_k_min -14
_diffrn_reflns_limit_l_max 18
_diffrn_reflns_limit_l_min -18
_diffrn_reflns_number 83501
_diffrn_reflns_point_group_measured_fraction_full 0.999
_diffrn_reflns_point_group_measured_fraction_max 0.999
_diffrn_reflns_theta_full 25.242
_diffrn_reflns_theta_max 27.999
_diffrn_reflns_theta_min 2.313
_diffrn_source 'micro-focus sealed tube'
_diffrn_source_type 'Incoatech I\mS HB'
_exptl_absorpt_coefficient_mu 0.080
_exptl_absorpt_correction_T_max 0.992
_exptl_absorpt_correction_T_min 0.979
_exptl_absorpt_correction_type multi-scan
_exptl_absorpt_process_details 'SADABS (BRUKER, 2016)'
_exptl_crystal_colour colourless
_exptl_crystal_density_diffrn 1.277
_exptl_crystal_description plate
_exptl_crystal_F_000 584
_exptl_crystal_size_max 0.260
_exptl_crystal_size_mid 0.230
_exptl_crystal_size_min 0.100
_refine_diff_density_max 0.242
_refine_diff_density_min -0.189
_refine_diff_density_rms 0.049
_refine_ls_extinction_coef 0.019(2)
_refine_ls_extinction_expression Fc^*^=kFc[1+0.001xFc^2^\l^3^/sin(2\q)]^-1/4^
_refine_ls_extinction_method 'SHELXL-2018/3 (Sheldrick 2018)'
_refine_ls_goodness_of_fit_ref 1.039
_refine_ls_hydrogen_treatment constr
_refine_ls_matrix_type full
_refine_ls_number_parameters 384
_refine_ls_number_reflns 6934
_refine_ls_number_restraints 0
_refine_ls_restrained_S_all 1.039
_refine_ls_R_factor_all 0.1164
_refine_ls_R_factor_gt 0.0654
_refine_ls_shift/su_max 0.000
_refine_ls_shift/su_mean 0.000
_refine_ls_structure_factor_coef Fsqd
_refine_ls_weighting_details 'w=1/[\s^2^(Fo^2^)+(0.0631P)^2^+0.7316P] where P=(Fo^2^+2Fc^2^)/3'
_refine_ls_weighting_scheme calc
_refine_ls_wR_factor_gt 0.1461
_refine_ls_wR_factor_ref 0.1759
_reflns_Friedel_coverage 0.000
_reflns_number_gt 4194
_reflns_number_total 6934
_reflns_threshold_expression 'I > 2\s(I)'
_cod_data_source_file cs1c03314_si_004.cif
_cod_data_source_block Comp_2
_cod_database_code 4519067
_shelx_shelxl_version_number 2018/3
_shelx_space_group_comment
;
The symmetry employed for this shelxl refinement is uniquely defined
by the following loop, which should always be used as a source of
symmetry information in preference to the above space-group names.
They are only intended as comments.
;
_shelx_estimated_absorpt_t_min 0.979
_shelx_estimated_absorpt_t_max 0.992

loop_
_space_group_symop_operation_xyz
'x, y, z'
'-x, -y, -z'

loop_
_atom_site_label
_atom_site_type_symbol
_atom_site_fract_x
_atom_site_fract_y
_atom_site_fract_z
_atom_site_U_iso_or_equiv
_atom_site_adp_type
_atom_site_occupancy
_atom_site_site_symmetry_order
_atom_site_calc_flag
_atom_site_refinement_flags_posn
_atom_site_refinement_flags_adp
_atom_site_refinement_flags_occupancy
_atom_site_disorder_assembly
_atom_site_disorder_group
O1A O 0.3215(2) 0.13776(18) 0.90360(16) 0.0700(6) Uani 1 1 d . . . . .
N1A N 0.63350(19) 0.41237(16) 0.85869(14) 0.0422(5) Uani 1 1 d . . . . .
N2A N 0.8034(2) 0.5227(2) 0.77863(17) 0.0583(6) Uani 1 1 d . . . . .
C1A C 0.7160(2) 0.2988(2) 0.88062(17) 0.0400(5) Uani 1 1 d . . . . .
C2A C 0.8540(2) 0.2752(2) 0.88450(19) 0.0514(6) Uani 1 1 d . . . . .
H2A H 0.908159 0.337813 0.871627 0.062 Uiso 1 1 calc R U . . .
C3A C 0.9074(3) 0.1543(3) 0.9084(2) 0.0593(7) Uani 1 1 d . . . . .
H3A H 0.999947 0.135137 0.910824 0.071 Uiso 1 1 calc R U . . .
C4A C 0.8277(3) 0.0607(2) 0.9288(2) 0.0594(7) Uani 1 1 d . . . . .
H4A H 0.867354 -0.019320 0.945211 0.071 Uiso 1 1 calc R U . . .
C5A C 0.6907(3) 0.0842(2) 0.92507(18) 0.0498(6) Uani 1 1 d . . . . .
H5A H 0.637465 0.021020 0.938986 0.060 Uiso 1 1 calc R U . . .
C6A C 0.6333(2) 0.2047(2) 0.90006(16) 0.0396(5) Uani 1 1 d . . . . .
C7A C 0.4994(2) 0.2638(2) 0.88759(16) 0.0404(5) Uani 1 1 d . . . . .
C8A C 0.3643(2) 0.2372(2) 0.88748(18) 0.0469(6) Uani 1 1 d . . . . .
C9A C 0.2762(2) 0.3606(2) 0.86252(19) 0.0497(6) Uani 1 1 d . . . . .
C10A C 0.3726(2) 0.4603(2) 0.8467(2) 0.0567(7) Uani 1 1 d . . . . .
H10A H 0.383349 0.491977 0.779843 0.068 Uiso 1 1 calc R U . . .
H10B H 0.338631 0.530878 0.893912 0.068 Uiso 1 1 calc R U . . .
C11A C 0.5035(2) 0.3861(2) 0.86426(17) 0.0411(5) Uani 1 1 d . . . . .
C12A C 0.1561(3) 0.3998(3) 0.9496(2) 0.0697(8) Uani 1 1 d . . . . .
H12A H 0.098282 0.474338 0.933346 0.104 Uiso 1 1 calc R U . . .
H12B H 0.190530 0.417451 1.007157 0.104 Uiso 1 1 calc R U . . .
H12C H 0.104018 0.332408 0.963321 0.104 Uiso 1 1 calc R U . . .
C13A C 0.2218(3) 0.3390(3) 0.7701(2) 0.0654(8) Uani 1 1 d . . . . .
H13A H 0.297349 0.317927 0.714628 0.098 Uiso 1 1 calc R U . . .
H13B H 0.163093 0.414621 0.756704 0.098 Uiso 1 1 calc R U . . .
H13C H 0.170515 0.270654 0.780577 0.098 Uiso 1 1 calc R U . . .
C14A C 0.6766(2) 0.5304(2) 0.83299(17) 0.0429(5) Uani 1 1 d . . . . .
C15A C 0.5906(3) 0.6409(2) 0.86570(19) 0.0507(6) Uani 1 1 d . . . . .
H15A H 0.503472 0.641060 0.904383 0.061 Uiso 1 1 calc R U . . .
C16A C 0.6373(3) 0.7521(2) 0.8394(2) 0.0668(8) Uani 1 1 d . . . . .
H16A H 0.580442 0.829337 0.858562 0.080 Uiso 1 1 calc R U . . .
C17A C 0.7673(4) 0.7489(3) 0.7851(2) 0.0719(9) Uani 1 1 d . . . . .
H17A H 0.801383 0.823345 0.768608 0.086 Uiso 1 1 calc R U . . .
C18A C 0.8463(3) 0.6332(3) 0.7557(2) 0.0693(8) Uani 1 1 d . . . . .
H18A H 0.934265 0.631145 0.717789 0.083 Uiso 1 1 calc R U . . .
O1B O 0.3113(2) 0.63041(17) 0.64511(15) 0.0673(5) Uani 1 1 d . . . . .
N1B N 0.60900(19) 0.91789(16) 0.60954(15) 0.0438(5) Uani 1 1 d . . . . .
N2B N 0.7694(2) 1.03606(19) 0.64103(16) 0.0540(5) Uani 1 1 d . . . . .
C1B C 0.6970(2) 0.8079(2) 0.56315(17) 0.0424(5) Uani 1 1 d . . . . .
C2B C 0.8340(3) 0.7917(2) 0.5161(2) 0.0524(6) Uani 1 1 d . . . . .
H2B H 0.884216 0.857171 0.513159 0.063 Uiso 1 1 calc R U . . .
C3B C 0.8926(3) 0.6737(3) 0.4736(2) 0.0602(7) Uani 1 1 d . . . . .
H3B H 0.984569 0.659713 0.441584 0.072 Uiso 1 1 calc R U . . .
C4B C 0.8186(3) 0.5758(2) 0.4771(2) 0.0589(7) Uani 1 1 d . . . . .
H4B H 0.861529 0.497760 0.447488 0.071 Uiso 1 1 calc R U . . .
C5B C 0.6828(3) 0.5923(2) 0.52383(18) 0.0498(6) Uani 1 1 d . . . . .
H5B H 0.633560 0.526199 0.526010 0.060 Uiso 1 1 calc R U . . .
C6B C 0.6202(2) 0.7096(2) 0.56785(17) 0.0418(5) Uani 1 1 d . . . . .
C7B C 0.4833(2) 0.7624(2) 0.61901(17) 0.0413(5) Uani 1 1 d . . . . .
C8B C 0.3488(3) 0.7318(2) 0.65340(18) 0.0467(6) Uani 1 1 d . . . . .
C9B C 0.2543(2) 0.8503(2) 0.70449(19) 0.0503(6) Uani 1 1 d . . . . .
C10B C 0.3443(3) 0.9556(2) 0.6929(2) 0.0573(7) Uani 1 1 d . . . . .
H10C H 0.309878 1.023903 0.653163 0.069 Uiso 1 1 calc R U . . .
H10D H 0.348472 0.989716 0.756966 0.069 Uiso 1 1 calc R U . . .
C11B C 0.4809(2) 0.8862(2) 0.64127(17) 0.0420(5) Uani 1 1 d . . . . .
C12B C 0.2047(3) 0.8218(3) 0.8131(2) 0.0761(9) Uani 1 1 d . . . . .
H12D H 0.156685 0.751376 0.817499 0.114 Uiso 1 1 calc R U . . .
H12E H 0.144027 0.894744 0.846148 0.114 Uiso 1 1 calc R U . . .
H12F H 0.282150 0.801431 0.844287 0.114 Uiso 1 1 calc R U . . .
C13B C 0.1325(3) 0.8845(3) 0.6544(3) 0.0761(9) Uani 1 1 d . . . . .
H13D H 0.164054 0.909695 0.587713 0.114 Uiso 1 1 calc R U . . .
H13E H 0.068446 0.953006 0.690772 0.114 Uiso 1 1 calc R U . . .
H13F H 0.088316 0.812218 0.652949 0.114 Uiso 1 1 calc R U . . .
C14B C 0.6466(2) 1.0384(2) 0.62041(17) 0.0411(5) Uani 1 1 d . . . . .
C15B C 0.5581(3) 1.1467(2) 0.60767(18) 0.0468(6) Uani 1 1 d . . . . .
H15B H 0.472780 1.143111 0.593197 0.056 Uiso 1 1 calc R U . . .
C16B C 0.6001(3) 1.2605(2) 0.6171(2) 0.0547(6) Uani 1 1 d . . . . .
H16B H 0.542830 1.335996 0.609419 0.066 Uiso 1 1 calc R U . . .
C17B C 0.7265(3) 1.2621(2) 0.63784(19) 0.0540(7) Uani 1 1 d . . . . .
H17B H 0.756864 1.338245 0.644098 0.065 Uiso 1 1 calc R U . . .
C18B C 0.8075(3) 1.1489(2) 0.6492(2) 0.0566(7) Uani 1 1 d . . . . .
H18B H 0.893394 1.150274 0.663257 0.068 Uiso 1 1 calc R U . . .

loop_
_atom_site_aniso_label
_atom_site_aniso_U_11
_atom_site_aniso_U_22
_atom_site_aniso_U_33
_atom_site_aniso_U_23
_atom_site_aniso_U_13
_atom_site_aniso_U_12
O1A 0.0669(13) 0.0633(12) 0.0910(15) 0.0172(10) -0.0235(11) -0.0348(10)
N1A 0.0411(11) 0.0339(10) 0.0543(12) 0.0050(8) -0.0139(9) -0.0095(8)
N2A 0.0619(14) 0.0546(13) 0.0610(14) 0.0054(10) -0.0089(11) -0.0219(11)
C1A 0.0378(12) 0.0381(12) 0.0442(13) 0.0019(9) -0.0095(10) -0.0060(9)
C2A 0.0434(14) 0.0525(14) 0.0624(16) 0.0052(12) -0.0176(12) -0.0118(11)
C3A 0.0460(15) 0.0602(16) 0.0728(19) 0.0062(14) -0.0227(13) 0.0003(12)
C4A 0.0631(18) 0.0482(14) 0.0651(18) 0.0091(12) -0.0197(14) 0.0030(13)
C5A 0.0593(16) 0.0399(12) 0.0511(15) 0.0066(10) -0.0138(12) -0.0085(11)
C6A 0.0419(12) 0.0369(11) 0.0405(12) 0.0035(9) -0.0086(10) -0.0086(9)
C7A 0.0408(13) 0.0396(12) 0.0426(13) 0.0035(9) -0.0087(10) -0.0117(10)
C8A 0.0452(14) 0.0519(14) 0.0458(14) 0.0027(11) -0.0087(11) -0.0158(11)
C9A 0.0382(13) 0.0557(14) 0.0558(15) 0.0005(11) -0.0111(11) -0.0078(11)
C10A 0.0432(14) 0.0508(14) 0.0784(19) 0.0058(13) -0.0209(13) -0.0046(11)
C11A 0.0385(12) 0.0396(12) 0.0461(13) 0.0017(9) -0.0092(10) -0.0082(9)
C12A 0.0515(16) 0.094(2) 0.0607(18) -0.0172(15) -0.0083(14) -0.0068(15)
C13A 0.0565(17) 0.083(2) 0.0578(17) -0.0005(14) -0.0173(14) -0.0085(15)
C14A 0.0504(14) 0.0416(12) 0.0430(13) 0.0048(10) -0.0167(11) -0.0170(11)
C15A 0.0583(16) 0.0419(13) 0.0549(15) -0.0006(11) -0.0174(12) -0.0101(11)
C16A 0.091(2) 0.0414(14) 0.078(2) 0.0013(13) -0.0370(18) -0.0145(14)
C17A 0.104(3) 0.0546(17) 0.073(2) 0.0181(14) -0.0311(19) -0.0436(18)
C18A 0.081(2) 0.0663(19) 0.0673(19) 0.0135(15) -0.0107(16) -0.0365(17)
O1B 0.0731(13) 0.0542(11) 0.0779(14) -0.0043(9) -0.0063(10) -0.0314(10)
N1B 0.0423(11) 0.0328(9) 0.0569(12) -0.0021(8) -0.0104(9) -0.0079(8)
N2B 0.0570(13) 0.0465(12) 0.0638(14) 0.0042(10) -0.0198(11) -0.0151(10)
C1B 0.0457(13) 0.0372(12) 0.0449(13) 0.0035(9) -0.0125(10) -0.0052(10)
C2B 0.0460(14) 0.0486(14) 0.0613(16) 0.0036(12) -0.0084(12) -0.0078(11)
C3B 0.0475(15) 0.0569(16) 0.0678(18) -0.0020(13) -0.0012(13) 0.0020(12)
C4B 0.0612(17) 0.0464(14) 0.0614(17) -0.0075(12) -0.0084(13) 0.0071(12)
C5B 0.0609(16) 0.0350(12) 0.0531(15) -0.0006(10) -0.0147(12) -0.0031(11)
C6B 0.0472(13) 0.0356(11) 0.0428(13) 0.0003(9) -0.0126(10) -0.0038(10)
C7B 0.0459(13) 0.0376(12) 0.0421(13) 0.0005(9) -0.0108(10) -0.0098(10)
C8B 0.0553(15) 0.0427(13) 0.0453(14) 0.0047(10) -0.0122(11) -0.0155(11)
C9B 0.0442(14) 0.0506(14) 0.0553(15) 0.0046(11) -0.0069(11) -0.0104(11)
C10B 0.0482(15) 0.0450(14) 0.0741(19) -0.0100(12) -0.0022(13) -0.0071(11)
C11B 0.0426(13) 0.0375(12) 0.0471(13) -0.0020(9) -0.0103(10) -0.0088(10)
C12B 0.083(2) 0.073(2) 0.0602(19) 0.0025(15) 0.0048(16) -0.0025(16)
C13B 0.066(2) 0.072(2) 0.095(2) 0.0162(17) -0.0250(17) -0.0140(16)
C14B 0.0440(13) 0.0381(12) 0.0427(13) 0.0015(9) -0.0097(10) -0.0105(10)
C15B 0.0499(14) 0.0398(12) 0.0529(15) 0.0069(10) -0.0139(11) -0.0104(11)
C16B 0.0611(17) 0.0386(13) 0.0617(17) 0.0077(11) -0.0071(13) -0.0084(11)
C17B 0.0649(17) 0.0435(14) 0.0541(15) -0.0025(11) -0.0030(13) -0.0220(12)
C18B 0.0586(16) 0.0542(15) 0.0642(17) 0.0015(12) -0.0203(13) -0.0200(13)

loop_
_atom_type_symbol
_atom_type_description
_atom_type_scat_dispersion_real
_atom_type_scat_dispersion_imag
_atom_type_scat_source
C C 0.0033 0.0016 'International Tables Vol C Tables 4.2.6.8 and 6.1.1.4'
H H 0.0000 0.0000 'International Tables Vol C Tables 4.2.6.8 and 6.1.1.4'
N N 0.0061 0.0033 'International Tables Vol C Tables 4.2.6.8 and 6.1.1.4'
O O 0.0106 0.0060 'International Tables Vol C Tables 4.2.6.8 and 6.1.1.4'

loop_
_geom_angle_atom_site_label_1
_geom_angle_atom_site_label_2
_geom_angle_atom_site_label_3
_geom_angle
_geom_angle_site_symmetry_1
_geom_angle_site_symmetry_3
_geom_angle_publ_flag
C11A N1A C1A 106.82(17) . . ?
C11A N1A C14A 126.07(19) . . ?
C1A N1A C14A 127.09(18) . . ?
C14A N2A C18A 116.2(2) . . ?
C2A C1A C6A 122.0(2) . . ?
C2A C1A N1A 129.6(2) . . ?
C6A C1A N1A 108.45(18) . . ?
C3A C2A C1A 116.9(2) . . ?
C3A C2A H2A 121.6 . . ?
C1A C2A H2A 121.6 . . ?
C2A C3A C4A 122.1(2) . . ?
C2A C3A H3A 118.9 . . ?
C4A C3A H3A 118.9 . . ?
C5A C4A C3A 121.0(2) . . ?
C5A C4A H4A 119.5 . . ?
C3A C4A H4A 119.5 . . ?
C4A C5A C6A 118.6(2) . . ?
C4A C5A H5A 120.7 . . ?
C6A C5A H5A 120.7 . . ?
C5A C6A C1A 119.4(2) . . ?
C5A C6A C7A 134.9(2) . . ?
C1A C6A C7A 105.68(18) . . ?
C11A C7A C6A 108.51(19) . . ?
C11A C7A C8A 109.3(2) . . ?
C6A C7A C8A 142.1(2) . . ?
O1A C8A C7A 128.7(2) . . ?
O1A C8A C9A 123.7(2) . . ?
C7A C8A C9A 107.58(19) . . ?
C13A C9A C12A 109.6(2) . . ?
C13A C9A C8A 109.6(2) . . ?
C12A C9A C8A 109.0(2) . . ?
C13A C9A C10A 112.1(2) . . ?
C12A C9A C10A 110.8(2) . . ?
C8A C9A C10A 105.66(19) . . ?
C11A C10A C9A 102.20(19) . . ?
C11A C10A H10A 111.3 . . ?
C9A C10A H10A 111.3 . . ?
C11A C10A H10B 111.3 . . ?
C9A C10A H10B 111.3 . . ?
H10A C10A H10B 109.2 . . ?
C7A C11A N1A 110.5(2) . . ?
C7A C11A C10A 115.2(2) . . ?
N1A C11A C10A 134.2(2) . . ?
C9A C12A H12A 109.5 . . ?
C9A C12A H12B 109.5 . . ?
H12A C12A H12B 109.5 . . ?
C9A C12A H12C 109.5 . . ?
H12A C12A H12C 109.5 . . ?
H12B C12A H12C 109.5 . . ?
C9A C13A H13A 109.5 . . ?
C9A C13A H13B 109.5 . . ?
H13A C13A H13B 109.5 . . ?
C9A C13A H13C 109.5 . . ?
H13A C13A H13C 109.5 . . ?
H13B C13A H13C 109.5 . . ?
N2A C14A C15A 124.6(2) . . ?
N2A C14A N1A 115.6(2) . . ?
C15A C14A N1A 119.8(2) . . ?
C14A C15A C16A 117.6(3) . . ?
C14A C15A H15A 121.2 . . ?
C16A C15A H15A 121.2 . . ?
C17A C16A C15A 119.9(3) . . ?
C17A C16A H16A 120.0 . . ?
C15A C16A H16A 120.0 . . ?
C16A C17A C18A 118.3(3) . . ?
C16A C17A H17A 120.9 . . ?
C18A C17A H17A 120.9 . . ?
N2A C18A C17A 123.5(3) . . ?
N2A C18A H18A 118.3 . . ?
C17A C18A H18A 118.3 . . ?
C11B N1B C1B 107.04(17) . . ?
C11B N1B C14B 126.72(19) . . ?
C1B N1B C14B 126.23(19) . . ?
C14B N2B C18B 116.2(2) . . ?
C2B C1B C6B 122.0(2) . . ?
C2B C1B N1B 129.6(2) . . ?
C6B C1B N1B 108.35(19) . . ?
C3B C2B C1B 116.9(2) . . ?
C3B C2B H2B 121.5 . . ?
C1B C2B H2B 121.5 . . ?
C2B C3B C4B 122.0(2) . . ?
C2B C3B H3B 119.0 . . ?
C4B C3B H3B 119.0 . . ?
C5B C4B C3B 120.9(2) . . ?
C5B C4B H4B 119.5 . . ?
C3B C4B H4B 119.5 . . ?
C4B C5B C6B 118.8(2) . . ?
C4B C5B H5B 120.6 . . ?
C6B C5B H5B 120.6 . . ?
C5B C6B C1B 119.4(2) . . ?
C5B C6B C7B 134.6(2) . . ?
C1B C6B C7B 106.05(19) . . ?
C11B C7B C8B 109.3(2) . . ?
C11B C7B C6B 108.0(2) . . ?
C8B C7B C6B 142.6(2) . . ?
O1B C8B C7B 127.9(2) . . ?
O1B C8B C9B 123.9(2) . . ?
C7B C8B C9B 108.14(19) . . ?
C13B C9B C12B 110.1(2) . . ?
C13B C9B C8B 109.5(2) . . ?
C12B C9B C8B 108.3(2) . . ?
C13B C9B C10B 111.6(2) . . ?
C12B C9B C10B 111.6(2) . . ?
C8B C9B C10B 105.48(19) . . ?
C11B C10B C9B 102.34(19) . . ?
C11B C10B H10C 111.3 . . ?
C9B C10B H10C 111.3 . . ?
C11B C10B H10D 111.3 . . ?
C9B C10B H10D 111.3 . . ?
H10C C10B H10D 109.2 . . ?
C7B C11B N1B 110.5(2) . . ?
C7B C11B C10B 114.6(2) . . ?
N1B C11B C10B 134.9(2) . . ?
C9B C12B H12D 109.5 . . ?
C9B C12B H12E 109.5 . . ?
H12D C12B H12E 109.5 . . ?
C9B C12B H12F 109.5 . . ?
H12D C12B H12F 109.5 . . ?
H12E C12B H12F 109.5 . . ?
C9B C13B H13D 109.5 . . ?
C9B C13B H13E 109.5 . . ?
H13D C13B H13E 109.5 . . ?
C9B C13B H13F 109.5 . . ?
H13D C13B H13F 109.5 . . ?
H13E C13B H13F 109.5 . . ?
N2B C14B C15B 124.6(2) . . ?
N2B C14B N1B 115.61(19) . . ?
C15B C14B N1B 119.8(2) . . ?
C14B C15B C16B 117.5(2) . . ?
C14B C15B H15B 121.2 . . ?
C16B C15B H15B 121.2 . . ?
C17B C16B C15B 119.6(2) . . ?
C17B C16B H16B 120.2 . . ?
C15B C16B H16B 120.2 . . ?
C16B C17B C18B 118.4(2) . . ?
C16B C17B H17B 120.8 . . ?
C18B C17B H17B 120.8 . . ?
N2B C18B C17B 123.5(2) . . ?
N2B C18B H18B 118.2 . . ?
C17B C18B H18B 118.2 . . ?

loop_
_geom_bond_atom_site_label_1
_geom_bond_atom_site_label_2
_geom_bond_distance
_geom_bond_site_symmetry_2
_geom_bond_publ_flag
O1A C8A 1.219(3) . ?
N1A C11A 1.376(3) . ?
N1A C1A 1.421(3) . ?
N1A C14A 1.425(3) . ?
N2A C14A 1.333(3) . ?
N2A C18A 1.343(3) . ?
C1A C2A 1.386(3) . ?
C1A C6A 1.405(3) . ?
C2A C3A 1.380(3) . ?
C2A H2A 0.9300 . ?
C3A C4A 1.382(4) . ?
C3A H3A 0.9300 . ?
C4A C5A 1.375(4) . ?
C4A H4A 0.9300 . ?
C5A C6A 1.394(3) . ?
C5A H5A 0.9300 . ?
C6A C7A 1.436(3) . ?
C7A C11A 1.353(3) . ?
C7A C8A 1.442(3) . ?
C8A C9A 1.542(3) . ?
C9A C13A 1.520(4) . ?
C9A C12A 1.524(4) . ?
C9A C10A 1.550(3) . ?
C10A C11A 1.486(3) . ?
C10A H10A 0.9700 . ?
C10A H10B 0.9700 . ?
C12A H12A 0.9600 . ?
C12A H12B 0.9600 . ?
C12A H12C 0.9600 . ?
C13A H13A 0.9600 . ?
C13A H13B 0.9600 . ?
C13A H13C 0.9600 . ?
C14A C15A 1.364(3) . ?
C15A C16A 1.373(3) . ?
C15A H15A 0.9300 . ?
C16A C17A 1.367(4) . ?
C16A H16A 0.9300 . ?
C17A C18A 1.370(4) . ?
C17A H17A 0.9300 . ?
C18A H18A 0.9300 . ?
O1B C8B 1.223(3) . ?
N1B C11B 1.377(3) . ?
N1B C1B 1.419(3) . ?
N1B C14B 1.425(3) . ?
N2B C14B 1.325(3) . ?
N2B C18B 1.342(3) . ?
C1B C2B 1.384(3) . ?
C1B C6B 1.404(3) . ?
C2B C3B 1.381(4) . ?
C2B H2B 0.9300 . ?
C3B C4B 1.383(4) . ?
C3B H3B 0.9300 . ?
C4B C5B 1.372(4) . ?
C4B H4B 0.9300 . ?
C5B C6B 1.391(3) . ?
C5B H5B 0.9300 . ?
C6B C7B 1.438(3) . ?
C7B C11B 1.359(3) . ?
C7B C8B 1.437(3) . ?
C8B C9B 1.532(3) . ?
C9B C13B 1.521(4) . ?
C9B C12B 1.523(4) . ?
C9B C10B 1.553(3) . ?
C10B C11B 1.489(3) . ?
C10B H10C 0.9700 . ?
C10B H10D 0.9700 . ?
C12B H12D 0.9600 . ?
C12B H12E 0.9600 . ?
C12B H12F 0.9600 . ?
C13B H13D 0.9600 . ?
C13B H13E 0.9600 . ?
C13B H13F 0.9600 . ?
C14B C15B 1.373(3) . ?
C15B C16B 1.374(3) . ?
C15B H15B 0.9300 . ?
C16B C17B 1.368(4) . ?
C16B H16B 0.9300 . ?
C17B C18B 1.370(4) . ?
C17B H17B 0.9300 . ?
C18B H18B 0.9300 . ?

loop_
_geom_torsion_atom_site_label_1
_geom_torsion_atom_site_label_2
_geom_torsion_atom_site_label_3
_geom_torsion_atom_site_label_4
_geom_torsion
_geom_torsion_site_symmetry_1
_geom_torsion_site_symmetry_2
_geom_torsion_site_symmetry_3
_geom_torsion_site_symmetry_4
_geom_torsion_publ_flag
C11A N1A C1A C2A 179.8(2) . . . . ?
C14A N1A C1A C2A 1.5(4) . . . . ?
C11A N1A C1A C6A -0.4(2) . . . . ?
C14A N1A C1A C6A -178.8(2) . . . . ?
C6A C1A C2A C3A 0.1(4) . . . . ?
N1A C1A C2A C3A 179.8(2) . . . . ?
C1A C2A C3A C4A -0.7(4) . . . . ?
C2A C3A C4A C5A 0.7(4) . . . . ?
C3A C4A C5A C6A 0.1(4) . . . . ?
C4A C5A C6A C1A -0.8(4) . . . . ?
C4A C5A C6A C7A 179.1(3) . . . . ?
C2A C1A C6A C5A 0.7(4) . . . . ?
N1A C1A C6A C5A -179.1(2) . . . . ?
C2A C1A C6A C7A -179.2(2) . . . . ?
N1A C1A C6A C7A 1.0(2) . . . . ?
C5A C6A C7A C11A 178.9(3) . . . . ?
C1A C6A C7A C11A -1.2(3) . . . . ?
C5A C6A C7A C8A -4.5(5) . . . . ?
C1A C6A C7A C8A 175.4(3) . . . . ?
C11A C7A C8A O1A 179.0(3) . . . . ?
C6A C7A C8A O1A 2.4(5) . . . . ?
C11A C7A C8A C9A -1.1(3) . . . . ?
C6A C7A C8A C9A -177.7(3) . . . . ?
O1A C8A C9A C13A -58.3(3) . . . . ?
C7A C8A C9A C13A 121.8(2) . . . . ?
O1A C8A C9A C12A 61.7(3) . . . . ?
C7A C8A C9A C12A -118.3(2) . . . . ?
O1A C8A C9A C10A -179.3(2) . . . . ?
C7A C8A C9A C10A 0.8(3) . . . . ?
C13A C9A C10A C11A -119.6(2) . . . . ?
C12A C9A C10A C11A 117.6(2) . . . . ?
C8A C9A C10A C11A -0.3(3) . . . . ?
C6A C7A C11A N1A 1.0(3) . . . . ?
C8A C7A C11A N1A -176.83(19) . . . . ?
C6A C7A C11A C10A 178.8(2) . . . . ?
C8A C7A C11A C10A 1.0(3) . . . . ?
C1A N1A C11A C7A -0.4(3) . . . . ?
C14A N1A C11A C7A 178.0(2) . . . . ?
C1A N1A C11A C10A -177.6(3) . . . . ?
C14A N1A C11A C10A 0.8(4) . . . . ?
C9A C10A C11A C7A -0.4(3) . . . . ?
C9A C10A C11A N1A 176.7(2) . . . . ?
C18A N2A C14A C15A 0.0(4) . . . . ?
C18A N2A C14A N1A -178.7(2) . . . . ?
C11A N1A C14A N2A -143.0(2) . . . . ?
C1A N1A C14A N2A 35.1(3) . . . . ?
C11A N1A C14A C15A 38.3(3) . . . . ?
C1A N1A C14A C15A -143.6(2) . . . . ?
N2A C14A C15A C16A 1.0(4) . . . . ?
N1A C14A C15A C16A 179.6(2) . . . . ?
C14A C15A C16A C17A -2.0(4) . . . . ?
C15A C16A C17A C18A 2.1(4) . . . . ?
C14A N2A C18A C17A 0.0(4) . . . . ?
C16A C17A C18A N2A -1.1(5) . . . . ?
C11B N1B C1B C2B 177.3(2) . . . . ?
C14B N1B C1B C2B -2.3(4) . . . . ?
C11B N1B C1B C6B -0.3(2) . . . . ?
C14B N1B C1B C6B -179.9(2) . . . . ?
C6B C1B C2B C3B -0.1(4) . . . . ?
N1B C1B C2B C3B -177.4(2) . . . . ?
C1B C2B C3B C4B 0.2(4) . . . . ?
C2B C3B C4B C5B -0.2(4) . . . . ?
C3B C4B C5B C6B 0.0(4) . . . . ?
C4B C5B C6B C1B 0.2(3) . . . . ?
C4B C5B C6B C7B 177.6(3) . . . . ?
C2B C1B C6B C5B -0.2(3) . . . . ?
N1B C1B C6B C5B 177.7(2) . . . . ?
C2B C1B C6B C7B -178.2(2) . . . . ?
N1B C1B C6B C7B -0.4(2) . . . . ?
C5B C6B C7B C11B -176.7(3) . . . . ?
C1B C6B C7B C11B 1.0(3) . . . . ?
C5B C6B C7B C8B 2.0(5) . . . . ?
C1B C6B C7B C8B 179.7(3) . . . . ?
C11B C7B C8B O1B 178.7(2) . . . . ?
C6B C7B C8B O1B 0.0(5) . . . . ?
C11B C7B C8B C9B -1.3(3) . . . . ?
C6B C7B C8B C9B -180.0(3) . . . . ?
O1B C8B C9B C13B -57.3(3) . . . . ?
C7B C8B C9B C13B 122.7(2) . . . . ?
O1B C8B C9B C12B 62.8(3) . . . . ?
C7B C8B C9B C12B -117.2(2) . . . . ?
O1B C8B C9B C10B -177.6(2) . . . . ?
C7B C8B C9B C10B 2.4(3) . . . . ?
C13B C9B C10B C11B -121.4(3) . . . . ?
C12B C9B C10B C11B 114.9(2) . . . . ?
C8B C9B C10B C11B -2.5(3) . . . . ?
C8B C7B C11B N1B 179.66(19) . . . . ?
C6B C7B C11B N1B -1.2(3) . . . . ?
C8B C7B C11B C10B -0.4(3) . . . . ?
C6B C7B C11B C10B 178.7(2) . . . . ?
C1B N1B C11B C7B 0.9(3) . . . . ?
C14B N1B C11B C7B -179.5(2) . . . . ?
C1B N1B C11B C10B -179.0(3) . . . . ?
C14B N1B C11B C10B 0.7(4) . . . . ?
C9B C10B C11B C7B 1.9(3) . . . . ?
C9B C10B C11B N1B -178.2(3) . . . . ?
C18B N2B C14B C15B -0.3(4) . . . . ?
C18B N2B C14B N1B 178.5(2) . . . . ?
C11B N1B C14B N2B 141.6(2) . . . . ?
C1B N1B C14B N2B -38.9(3) . . . . ?
C11B N1B C14B C15B -39.6(3) . . . . ?
C1B N1B C14B C15B 140.0(2) . . . . ?
N2B C14B C15B C16B 0.0(4) . . . . ?
N1B C14B C15B C16B -178.8(2) . . . . ?
C14B C15B C16B C17B 0.4(4) . . . . ?
C15B C16B C17B C18B -0.4(4) . . . . ?
C14B N2B C18B C17B 0.3(4) . . . . ?
C16B C17B C18B N2B 0.0(4) . . . . ?
